data_1524292
loop_
_publ_author_name
'Dzyana, D.I.'
'Gladyshevskii, E.I.'
'Kripyakevich, P.I.'

_publ_section_title
;
 The compounds Ce5 Ga3 and Pr5 Ga3 and their crystal structures
;
_journal_name_full
;
Dopovidi Akademii Nauk Ukrains'koi RSR, Seriya A: Fiziko-Matematichni Ta 
Tekhnichni Nauki
;
_journal_page_first 282
_journal_page_last 284
_journal_volume 30
_journal_year 1968
_chemical_formula_sum 'Ce5 Ga3'
_space_group_IT_number 140
_symmetry_space_group_name_Hall '-I 4 2c'
_symmetry_space_group_name_H-M 'I 4/m c m'
_cell_angle_alpha 90
_cell_angle_beta 90
_cell_angle_gamma 90
_cell_formula_units_Z 4
_cell_length_a 12.44
_cell_length_b 12.44
_cell_length_c 5.571
_cell_volume 862.132
_citation_journal_id_ASTM DNUNDU
_cod_data_source_file Dzyana_DNUNDU_1968_797.cif
_cod_data_source_block Ce5Ga3
_cod_original_cell_volume 862.1323
_cod_database_code 1524292

loop_
_symmetry_equiv_pos_as_xyz
x,y,z
-y,x,z
-x,-y,z
y,-x,z
x,-y,-z+1/2
y,x,-z+1/2
-x,y,-z+1/2
-y,-x,-z+1/2
-x,-y,-z
y,-x,-z
x,y,-z
-y,x,-z
-x,y,z-1/2
-y,-x,z-1/2
x,-y,z-1/2
y,x,z-1/2
x+1/2,y+1/2,z+1/2
-y+1/2,x+1/2,z+1/2
-x+1/2,-y+1/2,z+1/2
y+1/2,-x+1/2,z+1/2
x+1/2,-y+1/2,-z+1
y+1/2,x+1/2,-z+1
-x+1/2,y+1/2,-z+1
-y+1/2,-x+1/2,-z+1
-x+1/2,-y+1/2,-z+1/2
y+1/2,-x+1/2,-z+1/2
x+1/2,y+1/2,-z+1/2
-y+1/2,x+1/2,-z+1/2
-x+1/2,y+1/2,z
-y+1/2,-x+1/2,z
x+1/2,-y+1/2,z
y+1/2,x+1/2,z

loop_
_atom_site_label
_atom_site_type_symbol
_atom_site_fract_x
_atom_site_fract_y
_atom_site_fract_z
_atom_site_occupancy
_atom_site_U_iso_or_equiv
Ce2 Ce 0.074 0.223 0 1 0.0
Ga1 Ga 0 0 0.25 1 0.0
Ga2 Ga 0.17 0.67 0 1 0.0
Ce1 Ce 0 0.5 0.25 1 0.0
